data_2239087
loop_
_publ_author_name
'Gayathri, K.'
'Sathya, S.'
'Usha, G.'
'Ramanjaneya Reddy, G.'
'Balasubramanian, S.'

_publ_section_title
;
 5,5,7,12,12,14-Hexamethyl-1,8-bis(4-nitrobenzyl)-1,4,8,11-tetraazacyclotetradecane
;
_journal_issue 1
_journal_name_full 'Acta Crystallographica Section E'
_journal_page_first o50
_journal_paper_doi 10.1107/S1600536813031164
_journal_volume 70
_journal_year 2014
_chemical_formula_iupac 'C30 H46 N6 O4'
_chemical_formula_moiety 'C30 H46 N6 O4'
_chemical_formula_sum 'C30 H46 N6 O4'
_chemical_formula_weight 554.73
_chemical_name_systematic 5,5,7,12,12,14-Hexamethyl-1,8-bis(4-nitrobenzyl)-1,4,8,11-tetraazacyclotetradecane
_space_group_IT_number 2
_symmetry_cell_setting triclinic
_symmetry_space_group_name_Hall '-P 1'
_symmetry_space_group_name_H-M 'P -1'
_atom_sites_solution_hydrogens geom
_atom_sites_solution_primary direct
_atom_sites_solution_secondary difmap
_audit_creation_method SHELXL-97
_cell_angle_alpha 107.742(2)
_cell_angle_beta 104.898(2)
_cell_angle_gamma 102.372(2)
_cell_formula_units_Z 1
_cell_length_a 8.6407(4)
_cell_length_b 9.1433(3)
_cell_length_c 11.0008(5)
_cell_measurement_temperature 273(2)
_cell_measurement_theta_max 31.120
_cell_measurement_theta_min 0.986
_cell_volume 758.45(6)
_computing_cell_refinement 'APEX2 and SAINT (Bruker, 2004)'
_computing_data_collection 'APEX2 (Bruker, 2004)'
_computing_data_reduction 'SAINT and XPREP (Bruker, 2004)'
_computing_molecular_graphics 'OLEX2 (Dolomanov <i>et al.</i>, 2009)'
_computing_publication_material 'SHELXL97 (Sheldrick, 2008)'
_computing_structure_refinement 'SHELXL97 (Sheldrick, 2008)'
_computing_structure_solution 'SIR92 (Altomare <i>et al.</i>, 1993)'
_diffrn_ambient_temperature 273(2)
_diffrn_measured_fraction_theta_full 0.986
_diffrn_measured_fraction_theta_max 0.986
_diffrn_measurement_device_type 'Bruker Kappa APEXII CCD'
_diffrn_measurement_method '\w and \f scan'
_diffrn_radiation_monochromator graphite
_diffrn_radiation_source 'fine-focus sealed tube'
_diffrn_radiation_type MoK\a
_diffrn_radiation_wavelength 0.71073
_diffrn_reflns_av_R_equivalents 0.0277
_diffrn_reflns_av_sigmaI/netI 0.0250
_diffrn_reflns_limit_h_max 12
_diffrn_reflns_limit_h_min -12
_diffrn_reflns_limit_k_max 11
_diffrn_reflns_limit_k_min -13
_diffrn_reflns_limit_l_max 15
_diffrn_reflns_limit_l_min -15
_diffrn_reflns_number 18201
_diffrn_reflns_theta_full 31.12
_diffrn_reflns_theta_max 31.12
_diffrn_reflns_theta_min 2.07
_exptl_absorpt_coefficient_mu 0.082
_exptl_absorpt_correction_T_max 0.9798
_exptl_absorpt_correction_T_min 0.9719
_exptl_absorpt_correction_type multi-scan
_exptl_absorpt_process_details '(SADABS; Bruker, 2004)'
_exptl_crystal_colour colourless
_exptl_crystal_density_diffrn 1.215
_exptl_crystal_density_method 'not measured'
_exptl_crystal_description block
_exptl_crystal_F_000 300
_exptl_crystal_size_max 0.35
_exptl_crystal_size_mid 0.30
_exptl_crystal_size_min 0.25
_refine_diff_density_max 0.223
_refine_diff_density_min -0.218
_refine_ls_extinction_method none
_refine_ls_goodness_of_fit_ref 0.956
_refine_ls_hydrogen_treatment mixed
_refine_ls_matrix_type full
_refine_ls_number_parameters 185
_refine_ls_number_reflns 4819
_refine_ls_number_restraints 0
_refine_ls_restrained_S_all 0.956
_refine_ls_R_factor_all 0.0755
_refine_ls_R_factor_gt 0.0506
_refine_ls_shift/su_max 0.000
_refine_ls_shift/su_mean 0.000
_refine_ls_structure_factor_coef Fsqd
_refine_ls_weighting_details 'calc w=1/[\s^2^(Fo^2^)+(0.1167P)^2^+0.0862P] where P=(Fo^2^+2Fc^2^)/3'
_refine_ls_weighting_scheme calc
_refine_ls_wR_factor_gt 0.1575
_refine_ls_wR_factor_ref 0.1848
_reflns_number_gt 3340
_reflns_number_total 4819
_reflns_threshold_expression I>2sigma(I)
_cod_data_source_file vm2199sup1.cif
_cod_data_source_block I
_cod_database_code 2239087
_cod_database_fobs_code 2239087

loop_
_symmetry_equiv_pos_as_xyz
'x, y, z'
'-x, -y, -z'

loop_
_atom_site_type_symbol
_atom_site_label
_atom_site_fract_x
_atom_site_fract_y
_atom_site_fract_z
_atom_site_U_iso_or_equiv
_atom_site_adp_type
_atom_site_calc_flag
_atom_site_refinement_flags
_atom_site_occupancy
_atom_site_symmetry_multiplicity
C C1 0.17573(15) 0.33128(15) 0.19940(12) 0.0405(3) Uani d . 1 1
H H1 0.1959 0.3975 0.2942 0.049 Uiso calc R 1 1
C C2 0.26370(18) 0.93648(14) 0.50435(14) 0.0469(3) Uani d . 1 1
C C3 0.19243(17) 0.89974(15) 0.36661(14) 0.0466(3) Uani d . 1 1
H H3 0.1203 0.9525 0.3346 0.056 Uiso calc R 1 1
C C4 0.23154(16) 0.78245(15) 0.27817(13) 0.0431(3) Uani d . 1 1
H H4 0.1849 0.7554 0.1850 0.052 Uiso calc R 1 1
C C5 0.33941(14) 0.70422(13) 0.32604(12) 0.0384(3) Uani d . 1 1
C C6 0.40708(17) 0.74400(16) 0.46470(13) 0.0469(3) Uani d . 1 1
H H6 0.4791 0.6915 0.4974 0.056 Uiso calc R 1 1
C C7 0.37823(15) 0.57761(15) 0.22457(13) 0.0441(3) Uani d . 1 1
H H7A 0.4292 0.6259 0.1712 0.053 Uiso calc R 1 1
H H7B 0.4584 0.5366 0.2724 0.053 Uiso calc R 1 1
C C8 0.2822(2) 0.2174(2) 0.20329(19) 0.0615(4) Uani d . 1 1
H H8A 0.3998 0.2799 0.2438 0.092 Uiso calc R 1 1
H H8B 0.2596 0.1444 0.1123 0.092 Uiso calc R 1 1
H H8C 0.2537 0.1565 0.2562 0.092 Uiso calc R 1 1
C C9 -0.01195(16) 0.23196(14) 0.13605(14) 0.0427(3) Uani d . 1 1
H H9A -0.0295 0.1501 0.1746 0.051 Uiso calc R 1 1
H H9B -0.0366 0.1755 0.0396 0.051 Uiso calc R 1 1
C C10 0.22706(16) 0.36646(14) -0.00178(12) 0.0395(3) Uani d . 1 1
H H10A 0.1226 0.2776 -0.0545 0.047 Uiso calc R 1 1
H H10B 0.3190 0.3208 0.0056 0.047 Uiso calc R 1 1
C C11 0.24794(16) 0.47711(16) -0.07869(14) 0.0439(3) Uani d . 1 1
H H11A 0.3646 0.5463 -0.0422 0.053 Uiso calc R 1 1
H H11B 0.2231 0.4118 -0.1735 0.053 Uiso calc R 1 1
C C12 0.14282(15) 0.68065(14) -0.15082(13) 0.0403(3) Uani d . 1 1
C C13 0.31661(18) 0.81153(19) -0.08704(18) 0.0604(4) Uani d . 1 1
H H13A 0.4025 0.7614 -0.0944 0.091 Uiso calc R 1 1
H H13B 0.3368 0.8705 0.0072 0.091 Uiso calc R 1 1
H H13C 0.3193 0.8845 -0.1339 0.091 Uiso calc R 1 1
C C14 0.1105(2) 0.5867(2) -0.30121(15) 0.0606(4) Uani d . 1 1
H H14A 0.0017 0.5051 -0.3412 0.091 Uiso calc R 1 1
H H14B 0.1962 0.5363 -0.3088 0.091 Uiso calc R 1 1
H H14C 0.1135 0.6599 -0.3479 0.091 Uiso calc R 1 1
C C15 0.36900(19) 0.86074(17) 0.55532(13) 0.0512(3) Uani d . 1 1
H H15 0.4139 0.8870 0.6485 0.061 Uiso calc R 1 1
N N1 0.2281(2) 1.06532(16) 0.59985(15) 0.0653(4) Uani d . 1 1
N N2 0.22416(11) 0.44428(11) 0.13438(9) 0.0347(2) Uani d . 1 1
N N3 0.13852(12) 0.57798(12) -0.07040(10) 0.0348(2) Uani d . 1 1
O O1 0.1657(2) 1.15487(16) 0.55712(16) 0.0867(4) Uani d . 1 1
O O2 0.2633(3) 1.0778(2) 0.71694(15) 0.1117(6) Uani d . 1 1
H H3A 0.0333(19) 0.5159(18) -0.0954(14) 0.044(4) Uiso d . 1 1

loop_
_atom_site_aniso_label
_atom_site_aniso_U_11
_atom_site_aniso_U_22
_atom_site_aniso_U_33
_atom_site_aniso_U_12
_atom_site_aniso_U_13
_atom_site_aniso_U_23
C1 0.0390(6) 0.0426(6) 0.0402(6) 0.0128(5) 0.0113(5) 0.0180(5)
C2 0.0518(7) 0.0350(6) 0.0468(7) 0.0052(5) 0.0239(6) 0.0065(5)
C3 0.0470(7) 0.0391(6) 0.0524(7) 0.0137(5) 0.0168(6) 0.0159(5)
C4 0.0444(7) 0.0404(6) 0.0378(6) 0.0096(5) 0.0113(5) 0.0112(5)
C5 0.0322(5) 0.0337(5) 0.0386(6) 0.0031(4) 0.0095(4) 0.0070(4)
C6 0.0462(7) 0.0452(6) 0.0417(6) 0.0120(5) 0.0087(5) 0.0134(5)
C7 0.0316(5) 0.0425(6) 0.0463(7) 0.0077(5) 0.0113(5) 0.0059(5)
C8 0.0553(9) 0.0637(9) 0.0778(11) 0.0282(7) 0.0172(8) 0.0418(8)
C9 0.0419(6) 0.0371(5) 0.0501(7) 0.0102(5) 0.0157(5) 0.0198(5)
C10 0.0407(6) 0.0396(6) 0.0391(6) 0.0187(5) 0.0156(5) 0.0107(5)
C11 0.0428(6) 0.0531(7) 0.0473(7) 0.0237(5) 0.0248(5) 0.0209(5)
C12 0.0388(6) 0.0420(6) 0.0438(6) 0.0101(5) 0.0189(5) 0.0194(5)
C13 0.0415(7) 0.0556(8) 0.0866(11) 0.0069(6) 0.0256(7) 0.0333(8)
C14 0.0729(10) 0.0772(10) 0.0474(8) 0.0301(8) 0.0322(7) 0.0305(7)
C15 0.0579(8) 0.0488(7) 0.0362(6) 0.0087(6) 0.0126(6) 0.0107(5)
N1 0.0779(9) 0.0465(6) 0.0655(8) 0.0149(6) 0.0370(7) 0.0067(6)
N2 0.0322(4) 0.0321(4) 0.0349(5) 0.0084(3) 0.0110(4) 0.0082(3)
N3 0.0325(5) 0.0385(5) 0.0371(5) 0.0123(4) 0.0163(4) 0.0152(4)
O1 0.1035(11) 0.0574(7) 0.0994(10) 0.0386(7) 0.0451(9) 0.0127(7)
O2 0.1857(18) 0.0998(11) 0.0652(9) 0.0661(12) 0.0679(10) 0.0175(8)

loop_
_atom_type_symbol
_atom_type_description
_atom_type_scat_dispersion_real
_atom_type_scat_dispersion_imag
_atom_type_scat_source
C C 0.0033 0.0016 'International Tables Vol C Tables 4.2.6.8 and 6.1.1.4'
H H 0.0000 0.0000 'International Tables Vol C Tables 4.2.6.8 and 6.1.1.4'
N N 0.0061 0.0033 'International Tables Vol C Tables 4.2.6.8 and 6.1.1.4'
O O 0.0106 0.0060 'International Tables Vol C Tables 4.2.6.8 and 6.1.1.4'

loop_
_geom_angle_atom_site_label_1
_geom_angle_atom_site_label_2
_geom_angle_atom_site_label_3
_geom_angle_site_symmetry_1
_geom_angle_site_symmetry_3
_geom_angle
N2 C1 C9 . . 112.95(9)
N2 C1 C8 . . 113.69(11)
C9 C1 C8 . . 109.55(11)
N2 C1 H1 . . 106.7
C9 C1 H1 . . 106.7
C8 C1 H1 . . 106.7
C15 C2 C3 . . 122.80(12)
C15 C2 N1 . . 118.71(13)
C3 C2 N1 . . 118.47(14)
C4 C3 C2 . . 117.93(13)
C4 C3 H3 . . 121.0
C2 C3 H3 . . 121.0
C3 C4 C5 . . 120.98(12)
C3 C4 H4 . . 119.5
C5 C4 H4 . . 119.5
C6 C5 C4 . . 119.18(11)
C6 C5 C7 . . 122.20(12)
C4 C5 C7 . . 118.62(11)
C15 C6 C5 . . 120.86(13)
C15 C6 H6 . . 119.6
C5 C6 H6 . . 119.6
N2 C7 C5 . . 110.45(9)
N2 C7 H7A . . 109.6
C5 C7 H7A . . 109.6
N2 C7 H7B . . 109.6
C5 C7 H7B . . 109.6
H7A C7 H7B . . 108.1
C1 C8 H8A . . 109.5
C1 C8 H8B . . 109.5
H8A C8 H8B . . 109.5
C1 C8 H8C . . 109.5
H8A C8 H8C . . 109.5
H8B C8 H8C . . 109.5
C1 C9 C12 . 2_565 118.88(10)
C1 C9 H9A . . 107.6
C12 C9 H9A 2_565 . 107.6
C1 C9 H9B . . 107.6
C12 C9 H9B 2_565 . 107.6
H9A C9 H9B . . 107.0
N2 C10 C11 . . 114.82(10)
N2 C10 H10A . . 108.6
C11 C10 H10A . . 108.6
N2 C10 H10B . . 108.6
C11 C10 H10B . . 108.6
H10A C10 H10B . . 107.5
N3 C11 C10 . . 112.80(10)
N3 C11 H11A . . 109.0
C10 C11 H11A . . 109.0
N3 C11 H11B . . 109.0
C10 C11 H11B . . 109.0
H11A C11 H11B . . 107.8
N3 C12 C9 . 2_565 107.94(9)
N3 C12 C14 . . 113.61(11)
C9 C12 C14 2_565 . 110.55(11)
N3 C12 C13 . . 108.11(11)
C9 C12 C13 2_565 . 106.91(11)
C14 C12 C13 . . 109.47(11)
C12 C13 H13A . . 109.5
C12 C13 H13B . . 109.5
H13A C13 H13B . . 109.5
C12 C13 H13C . . 109.5
H13A C13 H13C . . 109.5
H13B C13 H13C . . 109.5
C12 C14 H14A . . 109.5
C12 C14 H14B . . 109.5
H14A C14 H14B . . 109.5
C12 C14 H14C . . 109.5
H14A C14 H14C . . 109.5
H14B C14 H14C . . 109.5
C2 C15 C6 . . 118.25(12)
C2 C15 H15 . . 120.9
C6 C15 H15 . . 120.9
O2 N1 O1 . . 123.36(15)
O2 N1 C2 . . 118.46(16)
O1 N1 C2 . . 118.18(15)
C10 N2 C7 . . 113.41(9)
C10 N2 C1 . . 114.37(9)
C7 N2 C1 . . 111.66(10)
C11 N3 C12 . . 115.96(9)
C11 N3 H3A . . 109.2(10)
C12 N3 H3A . . 108.6(9)

loop_
_geom_bond_atom_site_label_1
_geom_bond_atom_site_label_2
_geom_bond_site_symmetry_2
_geom_bond_distance
C1 N2 . 1.4742(15)
C1 C9 . 1.5305(17)
C1 C8 . 1.5328(19)
C1 H1 . 0.9800
C2 C15 . 1.366(2)
C2 C3 . 1.382(2)
C2 N1 . 1.4675(18)
C3 C4 . 1.3781(18)
C3 H3 . 0.9300
C4 C5 . 1.3859(18)
C4 H4 . 0.9300
C5 C6 . 1.3831(17)
C5 C7 . 1.5067(17)
C6 C15 . 1.383(2)
C6 H6 . 0.9300
C7 N2 . 1.4598(14)
C7 H7A . 0.9700
C7 H7B . 0.9700
C8 H8A . 0.9600
C8 H8B . 0.9600
C8 H8C . 0.9600
C9 C12 2_565 1.5317(18)
C9 H9A . 0.9700
C9 H9B . 0.9700
C10 N2 . 1.4588(15)
C10 C11 . 1.5145(17)
C10 H10A . 0.9700
C10 H10B . 0.9700
C11 N3 . 1.4559(16)
C11 H11A . 0.9700
C11 H11B . 0.9700
C12 N3 . 1.4743(15)
C12 C9 2_565 1.5317(18)
C12 C14 . 1.5318(19)
C12 C13 . 1.5349(18)
C13 H13A . 0.9600
C13 H13B . 0.9600
C13 H13C . 0.9600
C14 H14A . 0.9600
C14 H14B . 0.9600
C14 H14C . 0.9600
C15 H15 . 0.9300
N1 O2 . 1.208(2)
N1 O1 . 1.214(2)
N3 H3A . 0.883(15)

loop_
_geom_hbond_atom_site_label_D
_geom_hbond_atom_site_label_H
_geom_hbond_atom_site_label_A
_geom_hbond_site_symmetry_A
_geom_hbond_distance_DH
_geom_hbond_distance_HA
_geom_hbond_distance_DA
_geom_hbond_angle_DHA
N3 H3A N2 2_565 0.883(17) 2.284(17) 2.9770(15) 135.3(15)

loop_
_geom_torsion_atom_site_label_1
_geom_torsion_atom_site_label_2
_geom_torsion_atom_site_label_3
_geom_torsion_atom_site_label_4
_geom_torsion_site_symmetry_1
_geom_torsion_site_symmetry_4
_geom_torsion
C15 C2 C3 C4 . . -0.6(2)
N1 C2 C3 C4 . . 177.77(11)
C2 C3 C4 C5 . . -0.19(19)
C3 C4 C5 C6 . . 0.62(18)
C3 C4 C5 C7 . . -179.70(11)
C4 C5 C6 C15 . . -0.30(19)
C7 C5 C6 C15 . . -179.97(12)
C6 C5 C7 N2 . . 118.14(13)
C4 C5 C7 N2 . . -61.53(15)
N2 C1 C9 C12 . 2_565 -66.10(14)
C8 C1 C9 C12 . 2_565 166.07(12)
N2 C10 C11 N3 . . -45.97(15)
C3 C2 C15 C6 . . 0.9(2)
N1 C2 C15 C6 . . -177.46(12)
C5 C6 C15 C2 . . -0.4(2)
C15 C2 N1 O2 . . -15.0(2)
C3 C2 N1 O2 . . 166.54(16)
C15 C2 N1 O1 . . 164.41(15)
C3 C2 N1 O1 . . -14.0(2)
C11 C10 N2 C7 . . -60.07(13)
C11 C10 N2 C1 . . 170.32(10)
C5 C7 N2 C10 . . 149.14(10)
C5 C7 N2 C1 . . -79.89(13)
C9 C1 N2 C10 . . -71.93(13)
C8 C1 N2 C10 . . 53.70(14)
C9 C1 N2 C7 . . 157.59(10)
C8 C1 N2 C7 . . -76.78(13)
C10 C11 N3 C12 . . -175.81(10)
C9 C12 N3 C11 2_565 . 176.37(10)
C14 C12 N3 C11 . . 53.40(15)
C13 C12 N3 C11 . . -68.32(14)
